data_4079260
loop_
_publ_author_name
'Lazreg, Fa\"ima'
'Slawin, Alexandra M. Z.'
'Cazin, Catherine S. J.'

_publ_section_title
;
 Heteroleptic Bis(N-heterocyclic carbene)Copper(I) Complexes: Highly
 Efficient Systems for the [3+2] Cycloaddition of Azides and Alkynes
;
_journal_issue 22
_journal_name_full Organometallics
_journal_page_first 7969
_journal_paper_doi 10.1021/om3006195
_journal_volume 31
_journal_year 2012
_chemical_formula_moiety 'C38 H56 B Cu F4 N4'
_chemical_formula_sum 'C38 H56 B Cu F4 N4'
_chemical_formula_weight 719.22
_chemical_name_systematic
; 
 ? 
;
_space_group_IT_number 29
_symmetry_cell_setting orthorhombic
_symmetry_space_group_name_Hall 'P 2c -2ac'
_symmetry_space_group_name_H-M 'P c a 21'
_atom_sites_solution_hydrogens geom
_atom_sites_solution_primary direct
_atom_sites_solution_secondary difmap
_audit_creation_method SHELXL-97
_cell_angle_alpha 90.00
_cell_angle_beta 90.00
_cell_angle_gamma 90.00
_cell_formula_units_Z 8
_cell_length_a 23.477(4)
_cell_length_b 14.538(3)
_cell_length_c 22.655(5)
_cell_measurement_reflns_used 18644
_cell_measurement_temperature 93(2)
_cell_measurement_theta_max 28.5
_cell_measurement_theta_min 2.4
_cell_volume 7732(3)
_computing_cell_refinement 'CrystalClear (Rigaku Corp., 2004)'
_computing_data_collection 'CrystalClear (Rigaku Corp., 2004)'
_computing_data_reduction 'CrystalClear (Rigaku Corp., 2004)'
_computing_molecular_graphics 'Bruker SHELXTL'
_computing_publication_material 'Bruker SHELXTL'
_computing_structure_refinement 'SHELXL-97 (Sheldrick, 1997)'
_computing_structure_solution 'SHELXS-97 (Sheldrick, 1990)'
_diffrn_ambient_temperature 93(2)
_diffrn_measured_fraction_theta_full 0.999
_diffrn_measured_fraction_theta_max 0.998
_diffrn_measurement_device_type CCD
_diffrn_measurement_method '\w and \f scans'
_diffrn_radiation_monochromator confocal
_diffrn_radiation_source 'rotating anode'
_diffrn_radiation_type MoK\a
_diffrn_radiation_wavelength 0.71073
_diffrn_reflns_av_R_equivalents 0.0927
_diffrn_reflns_av_sigmaI/netI 0.1438
_diffrn_reflns_limit_h_max 21
_diffrn_reflns_limit_h_min -28
_diffrn_reflns_limit_k_max 12
_diffrn_reflns_limit_k_min -17
_diffrn_reflns_limit_l_max 27
_diffrn_reflns_limit_l_min -25
_diffrn_reflns_number 47895
_diffrn_reflns_theta_full 25.00
_diffrn_reflns_theta_max 25.34
_diffrn_reflns_theta_min 2.40
_exptl_absorpt_coefficient_mu 0.615
_exptl_absorpt_correction_T_max 1.000
_exptl_absorpt_correction_T_min 0.726
_exptl_absorpt_correction_type multi-scan
_exptl_absorpt_process_details 'Jacobson, R. (1998) Private communication'
_exptl_crystal_colour Colorless
_exptl_crystal_density_diffrn 1.236
_exptl_crystal_density_method 'not measured'
_exptl_crystal_description Prism
_exptl_crystal_F_000 3056
_exptl_crystal_size_max 0.12
_exptl_crystal_size_mid 0.10
_exptl_crystal_size_min 0.02
_refine_diff_density_max 0.607
_refine_diff_density_min -0.632
_refine_diff_density_rms 0.076
_refine_ls_abs_structure_details 'Flack H D (1983), Acta Cryst. A39, 876-881'
_refine_ls_abs_structure_Flack 0.00
_refine_ls_extinction_method none
_refine_ls_goodness_of_fit_ref 0.991
_refine_ls_hydrogen_treatment constr
_refine_ls_matrix_type full
_refine_ls_number_parameters 865
_refine_ls_number_reflns 13611
_refine_ls_number_restraints 1
_refine_ls_restrained_S_all 0.991
_refine_ls_R_factor_all 0.1108
_refine_ls_R_factor_gt 0.0633
_refine_ls_shift/su_max 0.001
_refine_ls_shift/su_mean 0.000
_refine_ls_structure_factor_coef Fsqd
_refine_ls_weighting_details 'calc w=1/[\s^2^(Fo^2^)+(0.0289P)^2^+0.0000P] where P=(Fo^2^+2Fc^2^)/3'
_refine_ls_weighting_scheme calc
_refine_ls_wR_factor_gt 0.1146
_refine_ls_wR_factor_ref 0.1324
_reflns_number_gt 8736
_reflns_number_total 13611
_reflns_threshold_expression >2sigma(I)
_cod_data_source_file om3006195_si_002.cif
_cod_data_source_block 3e
_cod_depositor_comments
;
The following automatic conversions were performed:

'_symmetry_cell_setting' value 'Orthorhombic' changed to
'orthorhombic' according to
/home/saulius/struct/CIF-dictionaries/cif_core.dic dictionary named
'cif_core.dic' version 2.4.2 from 2011-04-26.

Automatic conversion script
Id: cif_fix_values 1891 2012-01-12 08:04:46Z andrius 
;
_cod_original_sg_symbol_H-M Pca2(1)
_cod_database_code 4079260

loop_
_symmetry_equiv_pos_as_xyz
'x, y, z'
'-x, -y, z+1/2'
'x+1/2, -y, z'
'-x+1/2, y, z+1/2'

loop_
_atom_site_label
_atom_site_type_symbol
_atom_site_fract_x
_atom_site_fract_y
_atom_site_fract_z
_atom_site_U_iso_or_equiv
_atom_site_adp_type
_atom_site_occupancy
_atom_site_symmetry_multiplicity
_atom_site_calc_flag
_atom_site_refinement_flags
Cu1 Cu 0.47694(3) 0.00444(5) 0.29725(3) 0.02539(17) Uani 1 1 d .
C1 C 0.4123(2) 0.0032(4) 0.3482(3) 0.0242(15) Uani 1 1 d .
N2 N 0.35611(19) 0.0188(4) 0.3358(2) 0.0293(13) Uani 1 1 d .
C3 C 0.3234(2) 0.0069(4) 0.3859(3) 0.0288(16) Uani 1 1 d .
H3A H 0.2832 0.0125 0.3879 0.035 Uiso 1 1 calc R
C4 C 0.3576(2) -0.0138(4) 0.4306(3) 0.0274(15) Uani 1 1 d .
H4A H 0.3469 -0.0252 0.4704 0.033 Uiso 1 1 calc R
N5 N 0.41220(18) -0.0151(3) 0.4071(2) 0.0253(13) Uani 1 1 d .
C6 C 0.3330(2) 0.0372(5) 0.2747(3) 0.0359(17) Uani 1 1 d .
C7 C 0.3346(3) -0.0501(5) 0.2413(3) 0.060(2) Uani 1 1 d .
H7A H 0.3740 -0.0719 0.2386 0.089 Uiso 1 1 calc R
H7B H 0.3194 -0.0399 0.2015 0.089 Uiso 1 1 calc R
H7C H 0.3113 -0.0963 0.2616 0.089 Uiso 1 1 calc R
C8 C 0.3689(2) 0.1091(5) 0.2439(3) 0.052(2) Uani 1 1 d .
H8A H 0.4079 0.0862 0.2394 0.078 Uiso 1 1 calc R
H8B H 0.3692 0.1657 0.2674 0.078 Uiso 1 1 calc R
H8C H 0.3527 0.1219 0.2048 0.078 Uiso 1 1 calc R
C9 C 0.2725(2) 0.0748(5) 0.2798(3) 0.053(2) Uani 1 1 d .
H9A H 0.2575 0.0876 0.2403 0.079 Uiso 1 1 calc R
H9B H 0.2728 0.1316 0.3030 0.079 Uiso 1 1 calc R
H9C H 0.2482 0.0292 0.2994 0.079 Uiso 1 1 calc R
C10 C 0.4656(2) -0.0335(4) 0.4423(3) 0.0277(15) Uani 1 1 d .
C11 C 0.5045(2) 0.0521(4) 0.4389(3) 0.0305(16) Uani 1 1 d .
H11A H 0.5151 0.0633 0.3977 0.046 Uiso 1 1 calc R
H11B H 0.5390 0.0414 0.4623 0.046 Uiso 1 1 calc R
H11C H 0.4842 0.1057 0.4544 0.046 Uiso 1 1 calc R
C12 C 0.4961(2) -0.1162(4) 0.4181(3) 0.0352(16) Uani 1 1 d .
H12A H 0.4710 -0.1700 0.4205 0.053 Uiso 1 1 calc R
H12B H 0.5306 -0.1276 0.4413 0.053 Uiso 1 1 calc R
H12C H 0.5065 -0.1050 0.3769 0.053 Uiso 1 1 calc R
C13 C 0.4497(2) -0.0504(5) 0.5061(3) 0.0383(17) Uani 1 1 d .
H13A H 0.4251 -0.1048 0.5087 0.057 Uiso 1 1 calc R
H13B H 0.4292 0.0032 0.5216 0.057 Uiso 1 1 calc R
H13C H 0.4843 -0.0606 0.5294 0.057 Uiso 1 1 calc R
C21 C 0.5423(2) 0.0043(4) 0.2476(3) 0.0202(14) Uani 1 1 d .
N22 N 0.59798(18) -0.0125(3) 0.2614(3) 0.0234(12) Uani 1 1 d .
C23 C 0.6318(2) -0.0052(4) 0.2107(3) 0.0293(17) Uani 1 1 d .
H23A H 0.6719 -0.0139 0.2089 0.035 Uiso 1 1 calc R
C24 C 0.5985(2) 0.0158(4) 0.1655(3) 0.0269(17) Uani 1 1 d .
H24A H 0.6098 0.0258 0.1257 0.032 Uiso 1 1 calc R
N25 N 0.54339(18) 0.0202(3) 0.1882(2) 0.0212(12) Uani 1 1 d .
C26 C 0.6195(2) -0.0409(4) 0.3182(3) 0.0241(14) Uani 1 1 d .
C27 C 0.6394(2) 0.0269(4) 0.3569(3) 0.0266(15) Uani 1 1 d .
C28 C 0.6630(2) -0.0022(5) 0.4102(3) 0.0321(18) Uani 1 1 d .
H28A H 0.6760 0.0419 0.4381 0.039 Uiso 1 1 calc R
C29 C 0.6677(2) -0.0942(5) 0.4225(3) 0.0321(16) Uani 1 1 d .
H29A H 0.6854 -0.1131 0.4582 0.038 Uiso 1 1 calc R
C30 C 0.6470(2) -0.1601(4) 0.3838(3) 0.0329(16) Uani 1 1 d .
H30A H 0.6502 -0.2235 0.3935 0.039 Uiso 1 1 calc R
C31 C 0.6216(2) -0.1345(4) 0.3309(3) 0.0258(15) Uani 1 1 d .
C32 C 0.6339(3) 0.1277(5) 0.3410(3) 0.0460(19) Uani 1 1 d .
H32A H 0.5982 0.1343 0.3172 0.055 Uiso 1 1 calc R
C33 C 0.6281(3) 0.1916(5) 0.3939(4) 0.072(3) Uani 1 1 d .
H33A H 0.5970 0.1701 0.4193 0.109 Uiso 1 1 calc R
H33B H 0.6197 0.2541 0.3802 0.109 Uiso 1 1 calc R
H33C H 0.6637 0.1918 0.4164 0.109 Uiso 1 1 calc R
C34 C 0.6817(3) 0.1621(5) 0.3036(5) 0.093(3) Uani 1 1 d .
H34A H 0.6859 0.1224 0.2689 0.139 Uiso 1 1 calc R
H34B H 0.7171 0.1614 0.3265 0.139 Uiso 1 1 calc R
H34C H 0.6735 0.2251 0.2908 0.139 Uiso 1 1 calc R
C35 C 0.5975(2) -0.2062(4) 0.2887(3) 0.0405(18) Uani 1 1 d .
H35A H 0.5653 -0.1762 0.2672 0.049 Uiso 1 1 calc R
C36 C 0.5725(2) -0.2909(4) 0.3205(3) 0.052(2) Uani 1 1 d .
H36A H 0.5444 -0.2708 0.3497 0.078 Uiso 1 1 calc R
H36B H 0.6032 -0.3245 0.3404 0.078 Uiso 1 1 calc R
H36C H 0.5541 -0.3313 0.2916 0.078 Uiso 1 1 calc R
C37 C 0.6416(3) -0.2364(5) 0.2409(3) 0.0529(19) Uani 1 1 d .
H37A H 0.6242 -0.2824 0.2148 0.079 Uiso 1 1 calc R
H37B H 0.6751 -0.2631 0.2602 0.079 Uiso 1 1 calc R
H37C H 0.6532 -0.1828 0.2176 0.079 Uiso 1 1 calc R
C38 C 0.4943(2) 0.0449(5) 0.1529(3) 0.0283(15) Uani 1 1 d .
C39 C 0.4605(3) -0.0255(5) 0.1310(3) 0.0308(16) Uani 1 1 d .
C40 C 0.4137(3) 0.0023(5) 0.0960(4) 0.041(2) Uani 1 1 d .
H40A H 0.3892 -0.0430 0.0796 0.050 Uiso 1 1 calc R
C41 C 0.4030(2) 0.0945(6) 0.0850(3) 0.050(2) Uani 1 1 d .
H41A H 0.3709 0.1118 0.0621 0.060 Uiso 1 1 calc R
C42 C 0.4381(3) 0.1600(5) 0.1070(3) 0.0452(18) Uani 1 1 d .
H42A H 0.4304 0.2228 0.0985 0.054 Uiso 1 1 calc R
C43 C 0.4848(2) 0.1380(4) 0.1413(3) 0.0278(14) Uani 1 1 d .
C44 C 0.4736(2) -0.1268(4) 0.1421(3) 0.0358(17) Uani 1 1 d .
H44A H 0.4858 -0.1332 0.1842 0.043 Uiso 1 1 calc R
C45 C 0.5216(3) -0.1640(5) 0.1031(4) 0.062(2) Uani 1 1 d .
H45A H 0.5554 -0.1251 0.1077 0.093 Uiso 1 1 calc R
H45B H 0.5094 -0.1634 0.0618 0.093 Uiso 1 1 calc R
H45C H 0.5307 -0.2271 0.1150 0.093 Uiso 1 1 calc R
C46 C 0.4234(3) -0.1884(6) 0.1328(4) 0.088(3) Uani 1 1 d .
H46A H 0.3914 -0.1667 0.1568 0.131 Uiso 1 1 calc R
H46B H 0.4333 -0.2513 0.1443 0.131 Uiso 1 1 calc R
H46C H 0.4125 -0.1874 0.0910 0.131 Uiso 1 1 calc R
C47 C 0.5232(2) 0.2138(4) 0.1673(3) 0.0397(17) Uani 1 1 d .
H47A H 0.5576 0.1827 0.1841 0.048 Uiso 1 1 calc R
C48 C 0.5440(3) 0.2801(6) 0.1203(4) 0.078(3) Uani 1 1 d .
H48A H 0.5628 0.2456 0.0886 0.116 Uiso 1 1 calc R
H48B H 0.5712 0.3234 0.1378 0.116 Uiso 1 1 calc R
H48C H 0.5116 0.3141 0.1041 0.116 Uiso 1 1 calc R
C49 C 0.4940(3) 0.2636(6) 0.2177(4) 0.075(3) Uani 1 1 d .
H49A H 0.5194 0.3112 0.2333 0.112 Uiso 1 1 calc R
H49B H 0.4848 0.2196 0.2490 0.112 Uiso 1 1 calc R
H49C H 0.4588 0.2921 0.2033 0.112 Uiso 1 1 calc R
Cu51 Cu 0.72253(3) 0.47350(5) 0.45319(3) 0.02540(17) Uani 1 1 d .
C51 C 0.6573(2) 0.4605(4) 0.4020(3) 0.0241(14) Uani 1 1 d .
N52 N 0.65789(18) 0.4685(3) 0.3420(2) 0.0249(12) Uani 1 1 d .
C53 C 0.6038(2) 0.4589(4) 0.3184(3) 0.0304(16) Uani 1 1 d .
H53A H 0.5937 0.4615 0.2778 0.036 Uiso 1 1 calc R
C54 C 0.5688(2) 0.4452(4) 0.3637(3) 0.0294(15) Uani 1 1 d .
H54A H 0.5288 0.4368 0.3613 0.035 Uiso 1 1 calc R
N55 N 0.60098(18) 0.4456(4) 0.4148(2) 0.0293(12) Uani 1 1 d .
C56 C 0.7109(2) 0.4853(4) 0.3058(3) 0.0289(16) Uani 1 1 d .
C57 C 0.7392(2) 0.5741(4) 0.3266(3) 0.0365(17) Uani 1 1 d .
H57A H 0.7131 0.6258 0.3205 0.055 Uiso 1 1 calc R
H57B H 0.7742 0.5844 0.3041 0.055 Uiso 1 1 calc R
H57C H 0.7483 0.5690 0.3687 0.055 Uiso 1 1 calc R
C58 C 0.7518(2) 0.4037(4) 0.3149(3) 0.0392(17) Uani 1 1 d .
H58A H 0.7334 0.3468 0.3016 0.059 Uiso 1 1 calc R
H58B H 0.7613 0.3984 0.3569 0.059 Uiso 1 1 calc R
H58C H 0.7867 0.4138 0.2921 0.059 Uiso 1 1 calc R
C59 C 0.6952(2) 0.4933(5) 0.2412(3) 0.0401(18) Uani 1 1 d .
H59A H 0.6689 0.5450 0.2357 0.060 Uiso 1 1 calc R
H59B H 0.6768 0.4363 0.2282 0.060 Uiso 1 1 calc R
H59C H 0.7297 0.5038 0.2178 0.060 Uiso 1 1 calc R
C60 C 0.5753(2) 0.4398(5) 0.4751(3) 0.0332(16) Uani 1 1 d .
C61 C 0.5223(2) 0.3773(5) 0.4723(3) 0.051(2) Uani 1 1 d .
H61A H 0.4940 0.4047 0.4458 0.077 Uiso 1 1 calc R
H61B H 0.5059 0.3710 0.5119 0.077 Uiso 1 1 calc R
H61C H 0.5333 0.3166 0.4574 0.077 Uiso 1 1 calc R
C62 C 0.5590(3) 0.5357(5) 0.4932(4) 0.076(3) Uani 1 1 d .
H62A H 0.5933 0.5740 0.4955 0.113 Uiso 1 1 calc R
H62B H 0.5404 0.5340 0.5319 0.113 Uiso 1 1 calc R
H62C H 0.5328 0.5617 0.4640 0.113 Uiso 1 1 calc R
C63 C 0.6172(2) 0.3948(5) 0.5175(3) 0.056(2) Uani 1 1 d .
H63A H 0.6515 0.4330 0.5206 0.084 Uiso 1 1 calc R
H63B H 0.6276 0.3338 0.5026 0.084 Uiso 1 1 calc R
H63C H 0.5996 0.3887 0.5565 0.084 Uiso 1 1 calc R
C71 C 0.7884(3) 0.4915(4) 0.5016(3) 0.0212(15) Uani 1 1 d .
N72 N 0.79031(19) 0.4884(3) 0.5611(3) 0.0256(13) Uani 1 1 d .
C73 C 0.8441(2) 0.5076(4) 0.5829(3) 0.0271(16) Uani 1 1 d .
H73A H 0.8553 0.5099 0.6232 0.032 Uiso 1 1 calc R
C74 C 0.8777(2) 0.5227(4) 0.5352(3) 0.0270(16) Uani 1 1 d .
H74A H 0.9171 0.5375 0.5354 0.032 Uiso 1 1 calc R
N75 N 0.84336(18) 0.5122(3) 0.4865(2) 0.0213(12) Uani 1 1 d .
C76 C 0.7424(2) 0.4673(4) 0.5996(3) 0.0261(15) Uani 1 1 d .
C77 C 0.7098(2) 0.5416(4) 0.6186(3) 0.0289(16) Uani 1 1 d .
C78 C 0.6623(3) 0.5204(5) 0.6542(3) 0.0318(17) Uani 1 1 d .
H78A H 0.6376 0.5680 0.6672 0.038 Uiso 1 1 calc R
C79 C 0.6518(2) 0.4306(5) 0.6699(3) 0.0378(18) Uani 1 1 d .
H79A H 0.6194 0.4167 0.6934 0.045 Uiso 1 1 calc R
C80 C 0.6874(2) 0.3603(5) 0.6524(3) 0.0388(17) Uani 1 1 d .
H80A H 0.6801 0.2996 0.6659 0.047 Uiso 1 1 calc R
C81 C 0.7334(2) 0.3758(4) 0.6156(3) 0.0290(15) Uani 1 1 d .
C82 C 0.7236(2) 0.6422(4) 0.6023(3) 0.0355(17) Uani 1 1 d .
H82A H 0.7644 0.6450 0.5899 0.043 Uiso 1 1 calc R
C83 C 0.6875(3) 0.6764(5) 0.5511(3) 0.054(2) Uani 1 1 d .
H83A H 0.6977 0.7402 0.5420 0.081 Uiso 1 1 calc R
H83B H 0.6471 0.6733 0.5619 0.081 Uiso 1 1 calc R
H83C H 0.6944 0.6377 0.5164 0.081 Uiso 1 1 calc R
C84 C 0.7159(3) 0.7069(5) 0.6553(3) 0.057(2) Uani 1 1 d .
H84A H 0.7254 0.7699 0.6436 0.086 Uiso 1 1 calc R
H84B H 0.7412 0.6875 0.6874 0.086 Uiso 1 1 calc R
H84C H 0.6763 0.7045 0.6689 0.086 Uiso 1 1 calc R
C85 C 0.7721(2) 0.3000(4) 0.5953(3) 0.0374(17) Uani 1 1 d .
H85A H 0.8084 0.3288 0.5815 0.045 Uiso 1 1 calc R
C86 C 0.7458(3) 0.2493(4) 0.5429(4) 0.060(2) Uani 1 1 d .
H86A H 0.7716 0.2002 0.5300 0.089 Uiso 1 1 calc R
H86B H 0.7397 0.2926 0.5103 0.089 Uiso 1 1 calc R
H86C H 0.7093 0.2224 0.5547 0.089 Uiso 1 1 calc R
C87 C 0.7869(3) 0.2321(5) 0.6441(4) 0.057(2) Uani 1 1 d .
H87A H 0.8047 0.2651 0.6771 0.085 Uiso 1 1 calc R
H87B H 0.8134 0.1858 0.6289 0.085 Uiso 1 1 calc R
H87C H 0.7521 0.2018 0.6579 0.085 Uiso 1 1 calc R
C88 C 0.8639(2) 0.5290(4) 0.4266(3) 0.0241(15) Uani 1 1 d .
C89 C 0.8803(2) 0.4544(4) 0.3926(3) 0.0301(16) Uani 1 1 d .
C90 C 0.9055(3) 0.4763(5) 0.3379(4) 0.0371(18) Uani 1 1 d .
H90A H 0.9188 0.4277 0.3136 0.045 Uiso 1 1 calc R
C91 C 0.9114(2) 0.5651(5) 0.3185(3) 0.0424(18) Uani 1 1 d .
H91A H 0.9283 0.5774 0.2812 0.051 Uiso 1 1 calc R
C92 C 0.8922(2) 0.6374(5) 0.3541(3) 0.0433(19) Uani 1 1 d .
H92A H 0.8960 0.6988 0.3404 0.052 Uiso 1 1 calc R
C93 C 0.8678(2) 0.6213(4) 0.4089(3) 0.0286(15) Uani 1 1 d .
C94 C 0.8740(3) 0.3560(4) 0.4132(3) 0.0409(18) Uani 1 1 d .
H94A H 0.8356 0.3510 0.4323 0.049 Uiso 1 1 calc R
C95 C 0.8758(2) 0.2836(5) 0.3638(3) 0.053(2) Uani 1 1 d .
H95A H 0.8715 0.2221 0.3809 0.079 Uiso 1 1 calc R
H95B H 0.9124 0.2876 0.3431 0.079 Uiso 1 1 calc R
H95C H 0.8448 0.2951 0.3358 0.079 Uiso 1 1 calc R
C96 C 0.9175(3) 0.3307(5) 0.4598(4) 0.069(2) Uani 1 1 d .
H96A H 0.9165 0.3762 0.4917 0.104 Uiso 1 1 calc R
H96B H 0.9556 0.3299 0.4420 0.104 Uiso 1 1 calc R
H96C H 0.9087 0.2697 0.4757 0.104 Uiso 1 1 calc R
C97 C 0.8476(2) 0.6999(4) 0.4473(3) 0.0372(15) Uani 1 1 d .
H97A H 0.8353 0.6724 0.4857 0.045 Uiso 1 1 calc R
C98 C 0.7962(3) 0.7475(6) 0.4218(4) 0.081(3) Uani 1 1 d .
H98A H 0.7661 0.7022 0.4146 0.122 Uiso 1 1 calc R
H98B H 0.8067 0.7772 0.3845 0.122 Uiso 1 1 calc R
H98C H 0.7825 0.7941 0.4497 0.122 Uiso 1 1 calc R
C99 C 0.8925(3) 0.7704(5) 0.4615(5) 0.111(4) Uani 1 1 d .
H99A H 0.8761 0.8183 0.4867 0.167 Uiso 1 1 calc R
H99B H 0.9064 0.7981 0.4248 0.167 Uiso 1 1 calc R
H99C H 0.9242 0.7406 0.4822 0.167 Uiso 1 1 calc R
B1 B 0.5140(3) 0.5495(7) 0.1716(4) 0.048(2) Uani 1 1 d .
F1 F 0.49093(19) 0.6128(5) 0.2080(2) 0.128(3) Uani 1 1 d .
F2 F 0.4767(2) 0.4779(4) 0.1799(5) 0.168(4) Uani 1 1 d .
F3 F 0.56621(17) 0.5183(4) 0.1878(2) 0.090(2) Uani 1 1 d .
F4 F 0.5096(2) 0.5682(5) 0.1155(2) 0.110(2) Uani 1 1 d .
B2 B 0.7345(3) -0.0329(6) 0.0734(4) 0.042(2) Uani 1 1 d .
F5 F 0.68607(16) 0.0189(3) 0.0630(2) 0.0518(12) Uani 1 1 d .
F6 F 0.77945(17) 0.0170(4) 0.0461(3) 0.0765(16) Uani 1 1 d .
F7 F 0.74566(16) -0.0370(3) 0.13179(19) 0.0576(12) Uani 1 1 d .
F8 F 0.7339(2) -0.1146(3) 0.0469(3) 0.1048(19) Uani 1 1 d .

loop_
_atom_site_aniso_label
_atom_site_aniso_U_11
_atom_site_aniso_U_22
_atom_site_aniso_U_33
_atom_site_aniso_U_23
_atom_site_aniso_U_13
_atom_site_aniso_U_12
Cu1 0.0204(3) 0.0375(4) 0.0183(4) 0.0007(4) 0.0022(3) 0.0008(3)
C1 0.014(3) 0.032(4) 0.027(4) -0.002(3) -0.004(3) -0.002(2)
N2 0.025(3) 0.047(4) 0.016(3) 0.005(3) 0.000(2) -0.001(2)
C3 0.022(3) 0.054(5) 0.011(4) 0.001(3) 0.003(3) 0.002(2)
C4 0.025(3) 0.039(4) 0.018(4) 0.003(3) 0.004(3) -0.003(2)
N5 0.019(3) 0.039(3) 0.017(3) 0.002(2) 0.002(2) -0.0013(19)
C6 0.034(4) 0.046(5) 0.028(5) 0.011(3) 0.000(3) 0.001(3)
C7 0.068(5) 0.079(6) 0.032(5) -0.010(5) -0.017(4) 0.012(4)
C8 0.039(4) 0.076(6) 0.042(5) 0.028(4) 0.002(3) 0.011(3)
C9 0.022(3) 0.110(7) 0.027(4) 0.005(4) -0.002(3) 0.013(3)
C10 0.026(3) 0.034(4) 0.022(4) 0.002(3) -0.005(3) 0.005(2)
C11 0.029(3) 0.036(4) 0.026(4) 0.003(3) -0.005(3) -0.005(2)
C12 0.038(3) 0.038(4) 0.030(4) -0.001(3) 0.000(3) 0.004(3)
C13 0.035(3) 0.051(5) 0.029(5) 0.008(4) 0.001(3) 0.004(3)
C21 0.020(3) 0.027(4) 0.014(4) 0.000(3) 0.005(3) 0.001(2)
N22 0.017(3) 0.031(3) 0.022(4) 0.004(2) -0.001(2) 0.0011(18)
C23 0.014(3) 0.048(5) 0.026(5) 0.005(3) 0.005(3) 0.006(2)
C24 0.017(3) 0.035(4) 0.028(5) -0.004(3) 0.014(3) 0.003(2)
N25 0.017(2) 0.033(3) 0.013(3) 0.001(2) 0.003(2) -0.0014(18)
C26 0.018(3) 0.035(4) 0.019(4) 0.003(3) 0.005(2) 0.003(2)
C27 0.022(3) 0.033(4) 0.025(4) -0.009(3) 0.007(3) -0.006(2)
C28 0.017(3) 0.060(5) 0.020(5) 0.000(3) 0.006(3) -0.002(3)
C29 0.023(3) 0.053(5) 0.020(4) 0.005(3) -0.001(2) 0.006(3)
C30 0.031(3) 0.029(4) 0.039(5) 0.003(3) 0.000(3) 0.001(2)
C31 0.017(3) 0.034(4) 0.027(4) -0.003(3) 0.001(2) -0.001(2)
C32 0.072(5) 0.034(4) 0.032(5) -0.007(4) 0.009(4) -0.015(3)
C33 0.095(6) 0.052(6) 0.070(7) -0.017(5) 0.011(5) -0.011(4)
C34 0.131(7) 0.062(6) 0.086(8) 0.001(6) 0.036(7) -0.019(5)
C35 0.034(3) 0.026(4) 0.062(6) -0.005(4) -0.009(3) 0.005(2)
C36 0.043(4) 0.040(4) 0.072(6) -0.008(4) -0.006(3) 0.002(3)
C37 0.073(4) 0.043(5) 0.043(5) -0.010(4) 0.003(4) 0.006(3)
C38 0.026(3) 0.044(4) 0.016(4) 0.004(3) 0.002(3) 0.006(3)
C39 0.026(3) 0.043(4) 0.023(4) 0.002(3) 0.006(3) -0.004(3)
C40 0.029(4) 0.071(6) 0.024(5) -0.003(4) 0.001(3) -0.008(3)
C41 0.029(4) 0.083(6) 0.037(5) 0.011(4) 0.001(3) 0.021(4)
C42 0.052(4) 0.056(5) 0.028(5) 0.006(4) 0.005(3) 0.020(3)
C43 0.038(3) 0.031(4) 0.015(4) 0.010(3) 0.005(3) 0.014(3)
C44 0.036(4) 0.048(5) 0.024(4) -0.008(3) 0.004(3) -0.005(3)
C45 0.089(5) 0.034(5) 0.063(6) 0.000(4) 0.009(4) 0.006(4)
C46 0.074(5) 0.068(6) 0.121(9) -0.030(6) 0.018(5) -0.026(4)
C47 0.045(4) 0.022(4) 0.052(5) -0.001(3) 0.001(3) 0.002(3)
C48 0.098(6) 0.091(7) 0.044(6) 0.006(5) 0.020(4) -0.035(5)
C49 0.072(5) 0.079(7) 0.074(7) -0.029(6) 0.033(4) -0.021(4)
Cu51 0.0215(3) 0.0337(4) 0.0210(5) 0.0015(4) -0.0022(3) -0.0002(3)
C51 0.029(3) 0.020(3) 0.023(4) -0.004(3) -0.002(3) 0.000(2)
N52 0.020(3) 0.032(3) 0.023(4) 0.004(3) 0.004(2) -0.001(2)
C53 0.023(3) 0.038(4) 0.031(4) 0.003(3) -0.012(3) -0.002(2)
C54 0.015(3) 0.041(4) 0.032(4) -0.002(3) 0.000(3) -0.008(2)
N55 0.024(3) 0.042(3) 0.022(3) 0.001(3) -0.004(2) -0.003(2)
C56 0.029(3) 0.036(4) 0.021(4) 0.005(3) -0.009(3) -0.003(2)
C57 0.036(3) 0.042(4) 0.031(4) 0.012(3) -0.001(3) -0.008(3)
C58 0.024(3) 0.044(4) 0.050(5) -0.007(4) -0.002(3) 0.002(3)
C59 0.030(4) 0.064(5) 0.026(5) 0.003(4) 0.004(3) -0.007(3)
C60 0.031(3) 0.048(4) 0.021(4) -0.004(3) 0.006(3) 0.000(3)
C61 0.029(3) 0.073(5) 0.051(5) 0.007(4) 0.005(3) -0.020(3)
C62 0.103(6) 0.063(6) 0.060(7) -0.030(5) 0.025(5) -0.009(5)
C63 0.018(3) 0.113(7) 0.037(5) 0.027(5) -0.001(3) -0.008(3)
C71 0.031(3) 0.015(3) 0.018(4) 0.001(3) 0.003(3) 0.003(2)
N72 0.020(3) 0.031(3) 0.026(4) 0.001(2) 0.001(2) 0.0004(18)
C73 0.035(4) 0.031(4) 0.015(4) -0.007(3) -0.003(3) 0.004(2)
C74 0.020(3) 0.037(4) 0.024(5) -0.004(3) -0.007(3) -0.004(2)
N75 0.022(3) 0.026(3) 0.016(4) 0.002(2) 0.001(2) 0.0016(18)
C76 0.022(3) 0.043(4) 0.013(4) 0.001(3) -0.002(3) -0.002(3)
C77 0.029(3) 0.038(4) 0.020(4) -0.007(3) -0.005(3) 0.000(3)
C78 0.031(4) 0.033(4) 0.031(5) -0.007(3) 0.002(3) 0.002(3)
C79 0.017(3) 0.067(6) 0.030(4) 0.002(4) 0.000(3) 0.005(3)
C80 0.034(3) 0.049(5) 0.033(4) 0.015(4) -0.004(3) -0.015(3)
C81 0.029(3) 0.039(4) 0.019(4) 0.006(3) -0.005(3) -0.005(3)
C82 0.036(3) 0.024(4) 0.047(5) -0.008(3) -0.006(3) 0.004(2)
C83 0.060(4) 0.051(5) 0.050(5) -0.002(4) -0.007(4) 0.009(3)
C84 0.074(5) 0.037(5) 0.061(6) -0.014(4) -0.012(4) -0.003(3)
C85 0.031(3) 0.035(4) 0.047(5) 0.002(3) -0.006(3) -0.002(3)
C86 0.079(5) 0.036(4) 0.063(6) -0.007(5) -0.005(4) 0.021(4)
C87 0.069(5) 0.048(5) 0.053(6) 0.011(4) -0.011(4) 0.020(3)
C88 0.009(3) 0.036(4) 0.028(4) 0.001(3) -0.007(2) 0.000(2)
C89 0.025(3) 0.036(4) 0.029(4) 0.010(3) 0.000(3) 0.004(3)
C90 0.030(4) 0.045(5) 0.037(5) -0.003(4) -0.002(3) 0.008(3)
C91 0.033(4) 0.068(5) 0.025(4) 0.014(4) 0.002(3) 0.000(3)
C92 0.031(4) 0.050(5) 0.048(5) 0.024(4) -0.005(3) -0.013(3)
C93 0.024(3) 0.032(4) 0.030(4) 0.006(3) -0.006(3) -0.007(2)
C94 0.047(4) 0.035(4) 0.041(5) 0.001(4) 0.007(3) 0.013(3)
C95 0.045(4) 0.045(5) 0.068(6) -0.007(4) -0.014(4) 0.017(3)
C96 0.109(6) 0.056(5) 0.042(5) -0.010(5) -0.027(5) 0.040(4)
C97 0.055(4) 0.024(4) 0.032(4) 0.006(3) -0.007(3) 0.004(2)
C98 0.050(4) 0.092(7) 0.102(8) -0.033(6) -0.032(4) 0.023(4)
C99 0.051(5) 0.065(6) 0.218(13) -0.067(8) -0.059(6) 0.012(4)
B1 0.051(5) 0.055(6) 0.037(6) -0.003(5) 0.006(4) 0.006(4)
F1 0.081(3) 0.227(8) 0.075(4) -0.066(5) -0.027(3) 0.048(4)
F2 0.071(4) 0.082(5) 0.351(14) 0.069(6) 0.039(5) 0.003(3)
F3 0.033(3) 0.210(6) 0.027(3) 0.015(3) -0.006(2) 0.027(3)
F4 0.093(4) 0.205(7) 0.034(3) 0.017(4) -0.003(3) 0.062(4)
B2 0.041(5) 0.048(6) 0.036(6) 0.003(5) 0.003(4) 0.005(4)
F5 0.031(2) 0.089(3) 0.035(3) -0.003(2) 0.0017(19) 0.0128(18)
F6 0.050(3) 0.106(4) 0.073(4) 0.032(3) 0.023(2) 0.019(2)
F7 0.049(2) 0.097(4) 0.027(3) 0.002(2) -0.0089(19) 0.016(2)
F8 0.163(5) 0.062(4) 0.089(4) -0.037(4) -0.021(4) 0.018(3)

loop_
_atom_type_symbol
_atom_type_description
_atom_type_scat_dispersion_real
_atom_type_scat_dispersion_imag
_atom_type_scat_source
C C 0.0033 0.0016 'International Tables Vol C Tables 4.2.6.8 and 6.1.1.4'
H H 0.0000 0.0000 'International Tables Vol C Tables 4.2.6.8 and 6.1.1.4'
B B 0.0013 0.0007 'International Tables Vol C Tables 4.2.6.8 and 6.1.1.4'
N N 0.0061 0.0033 'International Tables Vol C Tables 4.2.6.8 and 6.1.1.4'
F F 0.0171 0.0103 'International Tables Vol C Tables 4.2.6.8 and 6.1.1.4'
Cu Cu 0.3201 1.2651 'International Tables Vol C Tables 4.2.6.8 and 6.1.1.4'

loop_
_geom_angle_atom_site_label_1
_geom_angle_atom_site_label_2
_geom_angle_atom_site_label_3
_geom_angle
C21 Cu1 C1 178.8(3)
N5 C1 N2 103.4(5)
N5 C1 Cu1 126.7(4)
N2 C1 Cu1 130.0(5)
C1 N2 C3 110.3(5)
C1 N2 C6 124.3(5)
C3 N2 C6 125.1(5)
C4 C3 N2 108.7(5)
C4 C3 H3A 125.7
N2 C3 H3A 125.7
C3 C4 N5 105.6(6)
C3 C4 H4A 127.2
N5 C4 H4A 127.2
C1 N5 C4 112.0(5)
C1 N5 C10 123.4(5)
C4 N5 C10 124.5(5)
C7 C6 N2 108.0(6)
C7 C6 C8 110.0(6)
N2 C6 C8 110.3(5)
C7 C6 C9 111.6(5)
N2 C6 C9 109.2(5)
C8 C6 C9 107.8(6)
C6 C7 H7A 109.5
C6 C7 H7B 109.5
H7A C7 H7B 109.5
C6 C7 H7C 109.5
H7A C7 H7C 109.5
H7B C7 H7C 109.5
C6 C8 H8A 109.5
C6 C8 H8B 109.5
H8A C8 H8B 109.5
C6 C8 H8C 109.5
H8A C8 H8C 109.5
H8B C8 H8C 109.5
C6 C9 H9A 109.5
C6 C9 H9B 109.5
H9A C9 H9B 109.5
C6 C9 H9C 109.5
H9A C9 H9C 109.5
H9B C9 H9C 109.5
C12 C10 N5 110.1(5)
C12 C10 C13 109.6(5)
N5 C10 C13 109.1(5)
C12 C10 C11 110.1(5)
N5 C10 C11 108.8(5)
C13 C10 C11 109.0(5)
C10 C11 H11A 109.5
C10 C11 H11B 109.5
H11A C11 H11B 109.5
C10 C11 H11C 109.5
H11A C11 H11C 109.5
H11B C11 H11C 109.5
C10 C12 H12A 109.5
C10 C12 H12B 109.5
H12A C12 H12B 109.5
C10 C12 H12C 109.5
H12A C12 H12C 109.5
H12B C12 H12C 109.5
C10 C13 H13A 109.5
C10 C13 H13B 109.5
H13A C13 H13B 109.5
C10 C13 H13C 109.5
H13A C13 H13C 109.5
H13B C13 H13C 109.5
N22 C21 N25 103.8(5)
N22 C21 Cu1 129.5(5)
N25 C21 Cu1 126.7(4)
C21 N22 C23 109.9(5)
C21 N22 C26 126.2(5)
C23 N22 C26 123.7(5)
C24 C23 N22 108.5(5)
C24 C23 H23A 125.8
N22 C23 H23A 125.8
C23 C24 N25 105.9(6)
C23 C24 H24A 127.0
N25 C24 H24A 127.0
C21 N25 C24 111.9(5)
C21 N25 C38 124.8(5)
C24 N25 C38 123.1(5)
C31 C26 C27 123.2(6)
C31 C26 N22 118.5(6)
C27 C26 N22 118.3(5)
C28 C27 C26 117.5(6)
C28 C27 C32 122.3(6)
C26 C27 C32 120.2(6)
C29 C28 C27 120.3(6)
C29 C28 H28A 119.8
C27 C28 H28A 119.8
C28 C29 C30 121.1(6)
C28 C29 H29A 119.4
C30 C29 H29A 119.4
C31 C30 C29 120.7(6)
C31 C30 H30A 119.6
C29 C30 H30A 119.6
C30 C31 C26 117.1(6)
C30 C31 C35 121.1(6)
C26 C31 C35 121.8(6)
C34 C32 C27 113.3(6)
C34 C32 C33 108.1(6)
C27 C32 C33 114.2(6)
C34 C32 H32A 106.9
C27 C32 H32A 106.9
C33 C32 H32A 106.9
C32 C33 H33A 109.5
C32 C33 H33B 109.5
H33A C33 H33B 109.5
C32 C33 H33C 109.5
H33A C33 H33C 109.5
H33B C33 H33C 109.5
C32 C34 H34A 109.5
C32 C34 H34B 109.5
H34A C34 H34B 109.5
C32 C34 H34C 109.5
H34A C34 H34C 109.5
H34B C34 H34C 109.5
C31 C35 C36 113.2(6)
C31 C35 C37 112.4(5)
C36 C35 C37 110.6(5)
C31 C35 H35A 106.7
C36 C35 H35A 106.7
C37 C35 H35A 106.7
C35 C36 H36A 109.5
C35 C36 H36B 109.5
H36A C36 H36B 109.5
C35 C36 H36C 109.5
H36A C36 H36C 109.5
H36B C36 H36C 109.5
C35 C37 H37A 109.5
C35 C37 H37B 109.5
H37A C37 H37B 109.5
C35 C37 H37C 109.5
H37A C37 H37C 109.5
H37B C37 H37C 109.5
C39 C38 C43 123.8(6)
C39 C38 N25 118.0(6)
C43 C38 N25 118.1(5)
C38 C39 C40 115.7(6)
C38 C39 C44 122.6(6)
C40 C39 C44 121.7(6)
C41 C40 C39 121.2(7)
C41 C40 H40A 119.4
C39 C40 H40A 119.4
C42 C41 C40 120.2(6)
C42 C41 H41A 119.9
C40 C41 H41A 119.9
C41 C42 C43 121.9(7)
C41 C42 H42A 119.1
C43 C42 H42A 119.1
C42 C43 C38 117.1(6)
C42 C43 C47 121.0(6)
C38 C43 C47 121.9(5)
C46 C44 C39 113.3(6)
C46 C44 C45 106.8(6)
C39 C44 C45 113.2(6)
C46 C44 H44A 107.8
C39 C44 H44A 107.8
C45 C44 H44A 107.8
C44 C45 H45A 109.5
C44 C45 H45B 109.5
H45A C45 H45B 109.5
C44 C45 H45C 109.5
H45A C45 H45C 109.5
H45B C45 H45C 109.5
C44 C46 H46A 109.5
C44 C46 H46B 109.5
H46A C46 H46B 109.5
C44 C46 H46C 109.5
H46A C46 H46C 109.5
H46B C46 H46C 109.5
C48 C47 C49 111.8(6)
C48 C47 C43 112.0(6)
C49 C47 C43 111.3(5)
C48 C47 H47A 107.1
C49 C47 H47A 107.1
C43 C47 H47A 107.1
C47 C48 H48A 109.5
C47 C48 H48B 109.5
H48A C48 H48B 109.5
C47 C48 H48C 109.5
H48A C48 H48C 109.5
H48B C48 H48C 109.5
C47 C49 H49A 109.5
C47 C49 H49B 109.5
H49A C49 H49B 109.5
C47 C49 H49C 109.5
H49A C49 H49C 109.5
H49B C49 H49C 109.5
C71 Cu51 C51 177.2(3)
N52 C51 N55 103.5(5)
N52 C51 Cu51 125.5(4)
N55 C51 Cu51 130.9(5)
C51 N52 C53 111.4(5)
C51 N52 C56 124.3(5)
C53 N52 C56 124.3(5)
C54 C53 N52 106.5(6)
C54 C53 H53A 126.7
N52 C53 H53A 126.7
C53 C54 N55 107.9(5)
C53 C54 H54A 126.0
N55 C54 H54A 126.0
C51 N55 C54 110.6(5)
C51 N55 C60 126.2(5)
C54 N55 C60 123.0(4)
N52 C56 C59 109.6(5)
N52 C56 C57 109.1(5)
C59 C56 C57 109.9(5)
N52 C56 C58 108.4(5)
C59 C56 C58 109.9(6)
C57 C56 C58 109.9(5)
C56 C57 H57A 109.5
C56 C57 H57B 109.5
H57A C57 H57B 109.5
C56 C57 H57C 109.5
H57A C57 H57C 109.5
H57B C57 H57C 109.5
C56 C58 H58A 109.5
C56 C58 H58B 109.5
H58A C58 H58B 109.5
C56 C58 H58C 109.5
H58A C58 H58C 109.5
H58B C58 H58C 109.5
C56 C59 H59A 109.5
C56 C59 H59B 109.5
H59A C59 H59B 109.5
C56 C59 H59C 109.5
H59A C59 H59C 109.5
H59B C59 H59C 109.5
N55 C60 C62 107.4(6)
N55 C60 C63 109.8(4)
C62 C60 C63 113.0(6)
N55 C60 C61 108.7(5)
C62 C60 C61 110.7(5)
C63 C60 C61 107.2(6)
C60 C61 H61A 109.5
C60 C61 H61B 109.5
H61A C61 H61B 109.5
C60 C61 H61C 109.5
H61A C61 H61C 109.5
H61B C61 H61C 109.5
C60 C62 H62A 109.5
C60 C62 H62B 109.5
H62A C62 H62B 109.5
C60 C62 H62C 109.5
H62A C62 H62C 109.5
H62B C62 H62C 109.5
C60 C63 H63A 109.5
C60 C63 H63B 109.5
H63A C63 H63B 109.5
C60 C63 H63C 109.5
H63A C63 H63C 109.5
H63B C63 H63C 109.5
N72 C71 N75 103.1(5)
N72 C71 Cu51 126.4(5)
N75 C71 Cu51 130.4(5)
C71 N72 C73 112.3(5)
C71 N72 C76 125.5(5)
C73 N72 C76 122.2(6)
C74 C73 N72 106.1(6)
C74 C73 H73A 126.9
N72 C73 H73A 126.9
C73 C74 N75 106.3(5)
C73 C74 H74A 126.8
N75 C74 H74A 126.8
C71 N75 C74 112.1(6)
C71 N75 C88 125.5(5)
C74 N75 C88 122.3(5)
C81 C76 C77 125.1(6)
C81 C76 N72 118.3(5)
C77 C76 N72 116.6(6)
C76 C77 C78 116.3(6)
C76 C77 C82 123.1(6)
C78 C77 C82 120.7(5)
C79 C78 C77 119.8(6)
C79 C78 H78A 120.1
C77 C78 H78A 120.1
C80 C79 C78 121.4(6)
C80 C79 H79A 119.3
C78 C79 H79A 119.3
C79 C80 C81 121.7(6)
C79 C80 H80A 119.2
C81 C80 H80A 119.2
C80 C81 C76 115.6(6)
C80 C81 C85 122.5(6)
C76 C81 C85 121.9(5)
C83 C82 C84 109.4(5)
C83 C82 C77 112.1(5)
C84 C82 C77 111.6(6)
C83 C82 H82A 107.9
C84 C82 H82A 107.9
C77 C82 H82A 107.9
C82 C83 H83A 109.5
C82 C83 H83B 109.5
H83A C83 H83B 109.5
C82 C83 H83C 109.5
H83A C83 H83C 109.5
H83B C83 H83C 109.5
C82 C84 H84A 109.5
C82 C84 H84B 109.5
H84A C84 H84B 109.5
C82 C84 H84C 109.5
H84A C84 H84C 109.5
H84B C84 H84C 109.5
C81 C85 C87 113.0(6)
C81 C85 C86 110.4(5)
C87 C85 C86 110.1(6)
C81 C85 H85A 107.7
C87 C85 H85A 107.7
C86 C85 H85A 107.7
C85 C86 H86A 109.5
C85 C86 H86B 109.5
H86A C86 H86B 109.5
C85 C86 H86C 109.5
H86A C86 H86C 109.5
H86B C86 H86C 109.5
C85 C87 H87A 109.5
C85 C87 H87B 109.5
H87A C87 H87B 109.5
C85 C87 H87C 109.5
H87A C87 H87C 109.5
H87B C87 H87C 109.5
C89 C88 C93 124.8(6)
C89 C88 N75 118.5(5)
C93 C88 N75 116.6(6)
C88 C89 C90 115.4(6)
C88 C89 C94 122.8(6)
C90 C89 C94 121.8(6)
C91 C90 C89 122.5(7)
C91 C90 H90A 118.7
C89 C90 H90A 118.7
C90 C91 C92 119.3(7)
C90 C91 H91A 120.4
C92 C91 H91A 120.4
C93 C92 C91 121.5(6)
C93 C92 H92A 119.2
C91 C92 H92A 119.2
C92 C93 C88 116.4(6)
C92 C93 C97 121.2(6)
C88 C93 C97 122.4(6)
C96 C94 C89 112.2(6)
C96 C94 C95 108.8(5)
C89 C94 C95 114.8(6)
C96 C94 H94A 106.9
C89 C94 H94A 106.9
C95 C94 H94A 106.9
C94 C95 H95A 109.5
C94 C95 H95B 109.5
H95A C95 H95B 109.5
C94 C95 H95C 109.5
H95A C95 H95C 109.5
H95B C95 H95C 109.5
C94 C96 H96A 109.5
C94 C96 H96B 109.5
H96A C96 H96B 109.5
C94 C96 H96C 109.5
H96A C96 H96C 109.5
H96B C96 H96C 109.5
C98 C97 C99 109.3(6)
C98 C97 C93 112.1(6)
C99 C97 C93 114.6(5)
C98 C97 H97A 106.8
C99 C97 H97A 106.8
C93 C97 H97A 106.8
C97 C98 H98A 109.5
C97 C98 H98B 109.5
H98A C98 H98B 109.5
C97 C98 H98C 109.5
H98A C98 H98C 109.5
H98B C98 H98C 109.5
C97 C99 H99A 109.5
C97 C99 H99B 109.5
H99A C99 H99B 109.5
C97 C99 H99C 109.5
H99A C99 H99C 109.5
H99B C99 H99C 109.5
F4 B1 F1 114.9(8)
F4 B1 F3 113.9(7)
F1 B1 F3 115.2(8)
F4 B1 F2 104.0(9)
F1 B1 F2 100.3(8)
F3 B1 F2 106.5(8)
F8 B2 F7 113.8(7)
F8 B2 F5 113.6(7)
F7 B2 F5 110.5(7)
F8 B2 F6 105.5(6)
F7 B2 F6 107.7(6)
F5 B2 F6 105.0(7)

loop_
_geom_bond_atom_site_label_1
_geom_bond_atom_site_label_2
_geom_bond_distance
Cu1 C21 1.903(6)
Cu1 C1 1.906(6)
C1 N5 1.361(8)
C1 N2 1.368(7)
N2 C3 1.380(8)
N2 C6 1.510(8)
C3 C4 1.326(9)
C3 H3A 0.9500
C4 N5 1.389(7)
C4 H4A 0.9500
N5 C10 1.511(8)
C6 C7 1.479(10)
C6 C8 1.513(9)
C6 C9 1.528(7)
C7 H7A 0.9800
C7 H7B 0.9800
C7 H7C 0.9800
C8 H8A 0.9800
C8 H8B 0.9800
C8 H8C 0.9800
C9 H9A 0.9800
C9 H9B 0.9800
C9 H9C 0.9800
C10 C12 1.503(8)
C10 C13 1.514(10)
C10 C11 1.545(8)
C11 H11A 0.9800
C11 H11B 0.9800
C11 H11C 0.9800
C12 H12A 0.9800
C12 H12B 0.9800
C12 H12C 0.9800
C13 H13A 0.9800
C13 H13B 0.9800
C13 H13C 0.9800
C21 N22 1.366(7)
C21 N25 1.367(8)
N22 C23 1.402(9)
N22 C26 1.442(8)
C23 C24 1.325(9)
C23 H23A 0.9500
C24 N25 1.393(7)
C24 H24A 0.9500
N25 C38 1.447(7)
C26 C31 1.392(8)
C26 C27 1.400(8)
C27 C28 1.395(9)
C27 C32 1.515(9)
C28 C29 1.370(8)
C28 H28A 0.9500
C29 C30 1.388(8)
C29 H29A 0.9500
C30 C31 1.390(8)
C30 H30A 0.9500
C31 C35 1.524(8)
C32 C34 1.492(10)
C32 C33 1.523(10)
C32 H32A 1.0000
C33 H33A 0.9800
C33 H33B 0.9800
C33 H33C 0.9800
C34 H34A 0.9800
C34 H34B 0.9800
C34 H34C 0.9800
C35 C36 1.543(8)
C35 C37 1.561(8)
C35 H35A 1.0000
C36 H36A 0.9800
C36 H36B 0.9800
C36 H36C 0.9800
C37 H37A 0.9800
C37 H37B 0.9800
C37 H37C 0.9800
C38 C39 1.387(9)
C38 C43 1.397(8)
C39 C40 1.414(9)
C39 C44 1.525(9)
C40 C41 1.386(10)
C40 H40A 0.9500
C41 C42 1.355(10)
C41 H41A 0.9500
C42 C43 1.382(8)
C42 H42A 0.9500
C43 C47 1.540(9)
C44 C46 1.495(8)
C44 C45 1.530(8)
C44 H44A 1.0000
C45 H45A 0.9800
C45 H45B 0.9800
C45 H45C 0.9800
C46 H46A 0.9800
C46 H46B 0.9800
C46 H46C 0.9800
C47 C48 1.517(9)
C47 C49 1.516(9)
C47 H47A 1.0000
C48 H48A 0.9800
C48 H48B 0.9800
C48 H48C 0.9800
C49 H49A 0.9800
C49 H49B 0.9800
C49 H49C 0.9800
Cu51 C71 1.915(7)
Cu51 C51 1.931(6)
C51 N52 1.366(8)
C51 N55 1.369(7)
N52 C53 1.384(7)
N52 C56 1.511(8)
C53 C54 1.329(9)
C53 H53A 0.9500
C54 N55 1.381(8)
C54 H54A 0.9500
N55 C60 1.498(8)
C56 C59 1.514(10)
C56 C57 1.526(8)
C56 C58 1.540(8)
C57 H57A 0.9800
C57 H57B 0.9800
C57 H57C 0.9800
C58 H58A 0.9800
C58 H58B 0.9800
C58 H58C 0.9800
C59 H59A 0.9800
C59 H59B 0.9800
C59 H59C 0.9800
C60 C62 1.501(10)
C60 C63 1.522(8)
C60 C61 1.542(8)
C61 H61A 0.9800
C61 H61B 0.9800
C61 H61C 0.9800
C62 H62A 0.9800
C62 H62B 0.9800
C62 H62C 0.9800
C63 H63A 0.9800
C63 H63B 0.9800
C63 H63C 0.9800
C71 N72 1.349(9)
C71 N75 1.367(7)
N72 C73 1.386(7)
N72 C76 1.456(8)
C73 C74 1.356(9)
C73 H73A 0.9500
C74 N75 1.375(8)
C74 H74A 0.9500
N75 C88 1.460(8)
C76 C81 1.395(8)
C76 C77 1.393(9)
C77 C78 1.409(9)
C77 C82 1.543(9)
C78 C79 1.376(9)
C78 H78A 0.9500
C79 C80 1.378(9)
C79 H79A 0.9500
C80 C81 1.382(8)
C80 H80A 0.9500
C81 C85 1.501(8)
C82 C83 1.520(9)
C82 C84 1.536(9)
C82 H82A 1.0000
C83 H83A 0.9800
C83 H83B 0.9800
C83 H83C 0.9800
C84 H84A 0.9800
C84 H84B 0.9800
C84 H84C 0.9800
C85 C87 1.523(9)
C85 C86 1.528(9)
C85 H85A 1.0000
C86 H86A 0.9800
C86 H86B 0.9800
C86 H86C 0.9800
C87 H87A 0.9800
C87 H87B 0.9800
C87 H87C 0.9800
C88 C89 1.385(9)
C88 C93 1.404(8)
C89 C90 1.409(10)
C89 C94 1.512(9)
C90 C91 1.370(9)
C90 H90A 0.9500
C91 C92 1.399(9)
C91 H91A 0.9500
C92 C93 1.387(9)
C92 H92A 0.9500
C93 C97 1.513(8)
C94 C96 1.514(9)
C94 C95 1.538(10)
C94 H94A 1.0000
C95 H95A 0.9800
C95 H95B 0.9800
C95 H95C 0.9800
C96 H96A 0.9800
C96 H96B 0.9800
C96 H96C 0.9800
C97 C98 1.505(8)
C97 C99 1.505(8)
C97 H97A 1.0000
C98 H98A 0.9800
C98 H98B 0.9800
C98 H98C 0.9800
C99 H99A 0.9800
C99 H99B 0.9800
C99 H99C 0.9800
B1 F4 1.304(10)
B1 F1 1.348(10)
B1 F3 1.358(9)
B1 F2 1.373(10)
B2 F8 1.331(10)
B2 F7 1.350(10)
B2 F5 1.384(8)
B2 F6 1.422(9)

loop_
_geom_torsion_atom_site_label_1
_geom_torsion_atom_site_label_2
_geom_torsion_atom_site_label_3
_geom_torsion_atom_site_label_4
_geom_torsion
C21 Cu1 C1 N5 16(13)
C21 Cu1 C1 N2 -163(12)
N5 C1 N2 C3 -1.9(6)
Cu1 C1 N2 C3 177.4(4)
N5 C1 N2 C6 -176.5(6)
Cu1 C1 N2 C6 2.8(9)
C1 N2 C3 C4 1.5(7)
C6 N2 C3 C4 176.1(6)
N2 C3 C4 N5 -0.4(7)
N2 C1 N5 C4 1.7(6)
Cu1 C1 N5 C4 -177.6(4)
N2 C1 N5 C10 -177.7(5)
Cu1 C1 N5 C10 3.0(8)
C3 C4 N5 C1 -0.9(7)
C3 C4 N5 C10 178.5(5)
C1 N2 C6 C7 72.7(7)
C3 N2 C6 C7 -101.1(7)
C1 N2 C6 C8 -47.5(8)
C3 N2 C6 C8 138.7(6)
C1 N2 C6 C9 -165.8(5)
C3 N2 C6 C9 20.4(9)
C1 N5 C10 C12 -60.0(7)
C4 N5 C10 C12 120.7(6)
C1 N5 C10 C13 179.6(5)
C4 N5 C10 C13 0.3(8)
C1 N5 C10 C11 60.8(7)
C4 N5 C10 C11 -118.5(6)
C1 Cu1 C21 N22 -16(13)
C1 Cu1 C21 N25 163(12)
N25 C21 N22 C23 0.9(6)
Cu1 C21 N22 C23 179.9(4)
N25 C21 N22 C26 -174.4(5)
Cu1 C21 N22 C26 4.6(9)
C21 N22 C23 C24 0.0(7)
C26 N22 C23 C24 175.5(6)
N22 C23 C24 N25 -0.9(7)
N22 C21 N25 C24 -1.5(6)
Cu1 C21 N25 C24 179.5(4)
N22 C21 N25 C38 -177.5(5)
Cu1 C21 N25 C38 3.4(8)
C23 C24 N25 C21 1.5(7)
C23 C24 N25 C38 177.6(5)
C21 N22 C26 C31 88.0(7)
C23 N22 C26 C31 -86.7(7)
C21 N22 C26 C27 -94.6(7)
C23 N22 C26 C27 90.8(7)
C31 C26 C27 C28 1.0(8)
N22 C26 C27 C28 -176.4(5)
C31 C26 C27 C32 -178.0(5)
N22 C26 C27 C32 4.7(8)
C26 C27 C28 C29 1.7(8)
C32 C27 C28 C29 -179.3(5)
C27 C28 C29 C30 -2.7(8)
C28 C29 C30 C31 0.9(8)
C29 C30 C31 C26 1.7(8)
C29 C30 C31 C35 -178.5(5)
C27 C26 C31 C30 -2.7(8)
N22 C26 C31 C30 174.7(5)
C27 C26 C31 C35 177.6(5)
N22 C26 C31 C35 -5.1(7)
C28 C27 C32 C34 96.0(8)
C26 C27 C32 C34 -85.0(8)
C28 C27 C32 C33 -28.3(8)
C26 C27 C32 C33 150.6(6)
C30 C31 C35 C36 33.3(7)
C26 C31 C35 C36 -147.0(5)
C30 C31 C35 C37 -93.0(7)
C26 C31 C35 C37 86.7(6)
C21 N25 C38 C39 -86.0(8)
C24 N25 C38 C39 98.4(7)
C21 N25 C38 C43 96.1(7)
C24 N25 C38 C43 -79.5(7)
C43 C38 C39 C40 -1.1(9)
N25 C38 C39 C40 -178.9(6)
C43 C38 C39 C44 177.1(6)
N25 C38 C39 C44 -0.7(9)
C38 C39 C40 C41 -0.3(10)
C44 C39 C40 C41 -178.5(6)
C39 C40 C41 C42 1.3(11)
C40 C41 C42 C43 -1.0(11)
C41 C42 C43 C38 -0.4(10)
C41 C42 C43 C47 -178.2(6)
C39 C38 C43 C42 1.5(9)
N25 C38 C43 C42 179.3(5)
C39 C38 C43 C47 179.3(6)
N25 C38 C43 C47 -2.9(9)
C38 C39 C44 C46 160.7(7)
C40 C39 C44 C46 -21.2(10)
C38 C39 C44 C45 -77.6(8)
C40 C39 C44 C45 100.6(7)
C42 C43 C47 C48 -53.0(8)
C38 C43 C47 C48 129.3(7)
C42 C43 C47 C49 73.0(8)
C38 C43 C47 C49 -104.7(7)
C71 Cu51 C51 N52 42(6)
C71 Cu51 C51 N55 -135(5)
N55 C51 N52 C53 0.0(6)
Cu51 C51 N52 C53 -177.8(4)
N55 C51 N52 C56 -179.7(5)
Cu51 C51 N52 C56 2.6(8)
C51 N52 C53 C54 0.4(7)
C56 N52 C53 C54 -180.0(5)
N52 C53 C54 N55 -0.6(7)
N52 C51 N55 C54 -0.3(6)
Cu51 C51 N55 C54 177.2(4)
N52 C51 N55 C60 -174.4(6)
Cu51 C51 N55 C60 3.1(9)
C53 C54 N55 C51 0.6(7)
C53 C54 N55 C60 174.9(6)
C51 N52 C56 C59 -178.2(5)
C53 N52 C56 C59 2.1(8)
C51 N52 C56 C57 -57.9(7)
C53 N52 C56 C57 122.5(6)
C51 N52 C56 C58 61.7(7)
C53 N52 C56 C58 -117.9(6)
C51 N55 C60 C62 88.4(7)
C54 N55 C60 C62 -85.0(7)
C51 N55 C60 C63 -34.8(8)
C54 N55 C60 C63 151.7(6)
C51 N55 C60 C61 -151.8(5)
C54 N55 C60 C61 34.8(8)
C51 Cu51 C71 N72 136(5)
C51 Cu51 C71 N75 -42(6)
N75 C71 N72 C73 0.9(6)
Cu51 C71 N72 C73 -177.8(4)
N75 C71 N72 C76 -179.0(5)
Cu51 C71 N72 C76 2.3(8)
C71 N72 C73 C74 -0.6(7)
C76 N72 C73 C74 179.3(5)
N72 C73 C74 N75 0.1(6)
N72 C71 N75 C74 -0.8(6)
Cu51 C71 N75 C74 177.8(4)
N72 C71 N75 C88 -176.1(5)
Cu51 C71 N75 C88 2.5(8)
C73 C74 N75 C71 0.5(7)
C73 C74 N75 C88 176.0(5)
C71 N72 C76 C81 90.9(7)
C73 N72 C76 C81 -89.0(7)
C71 N72 C76 C77 -90.4(7)
C73 N72 C76 C77 89.7(7)
C81 C76 C77 C78 -3.6(9)
N72 C76 C77 C78 177.8(5)
C81 C76 C77 C82 176.6(6)
N72 C76 C77 C82 -2.0(9)
C76 C77 C78 C79 2.4(9)
C82 C77 C78 C79 -177.8(6)
C77 C78 C79 C80 1.0(10)
C78 C79 C80 C81 -3.6(10)
C79 C80 C81 C76 2.5(9)
C79 C80 C81 C85 -179.1(6)
C77 C76 C81 C80 1.2(9)
N72 C76 C81 C80 179.8(5)
C77 C76 C81 C85 -177.2(6)
N72 C76 C81 C85 1.3(9)
C76 C77 C82 C83 98.8(7)
C78 C77 C82 C83 -81.0(8)
C76 C77 C82 C84 -138.1(6)
C78 C77 C82 C84 42.1(8)
C80 C81 C85 C87 -42.0(8)
C76 C81 C85 C87 136.3(6)
C80 C81 C85 C86 81.8(8)
C76 C81 C85 C86 -99.9(7)
C71 N75 C88 C89 -86.3(7)
C74 N75 C88 C89 98.9(6)
C71 N75 C88 C93 96.6(6)
C74 N75 C88 C93 -78.3(7)
C93 C88 C89 C90 3.6(8)
N75 C88 C89 C90 -173.3(5)
C93 C88 C89 C94 -178.5(5)
N75 C88 C89 C94 4.6(8)
C88 C89 C90 C91 -2.3(9)
C94 C89 C90 C91 179.7(6)
C89 C90 C91 C92 0.4(9)
C90 C91 C92 C93 0.5(9)
C91 C92 C93 C88 0.5(8)
C91 C92 C93 C97 179.5(5)
C89 C88 C93 C92 -2.7(8)
N75 C88 C93 C92 174.2(5)
C89 C88 C93 C97 178.3(5)
N75 C88 C93 C97 -4.8(7)
C88 C89 C94 C96 -74.1(7)
C90 C89 C94 C96 103.6(7)
C88 C89 C94 C95 161.0(5)
C90 C89 C94 C95 -21.2(8)
C92 C93 C97 C98 68.9(7)
C88 C93 C97 C98 -112.2(7)
C92 C93 C97 C99 -56.5(8)
C88 C93 C97 C99 122.5(7)
